data_1551157
loop_
_publ_author_name
'Pecharman, Anne-Frederique'
'Hill, Michael'
'McMullon, Grace'
'McMullin, Claire'
'Mahon, Mary F.'

_publ_section_title
;
 Snapshots of Magnesium-Centred Diborane Heterolysis by an Outer Sphere
 SN2 Process
;
_journal_name_full 'Chemical Science'
_journal_paper_doi 10.1039/C9SC02087J
_journal_year 2019
_chemical_formula_moiety 'C54 H68 B Mg N3 O2, C3 H7'
_chemical_formula_sum 'C57 H75 B Mg N3 O2'
_chemical_formula_weight 869.32
_chemical_name_systematic
;
 ?
;
_space_group_crystal_system monoclinic
_space_group_IT_number 14
_space_group_name_Hall '-P 2ybc'
_space_group_name_H-M_alt 'P 1 21/c 1'
_symmetry_space_group_name_Hall '-P 2ybc'
_symmetry_space_group_name_H-M 'P 1 21/c 1'
_atom_sites_solution_hydrogens geom
_atom_sites_solution_primary iterative
_audit_creation_date 2017-02-23
_audit_creation_method
;
Olex2 1.2
(compiled 2017.01.04 svn.r3372 for OlexSys, GUI svn.r5292)
;
_audit_update_record
;
2019-04-17 deposited with the CCDC.    2019-05-24 downloaded from the CCDC.
;
_cell_angle_alpha 90
_cell_angle_beta 98.837(2)
_cell_angle_gamma 90
_cell_formula_units_Z 4
_cell_length_a 11.9947(3)
_cell_length_b 21.8853(5)
_cell_length_c 19.2733(3)
_cell_measurement_reflns_used 9134
_cell_measurement_temperature 150.00(10)
_cell_measurement_theta_max 73.1410
_cell_measurement_theta_min 4.0430
_cell_volume 4999.33(19)
_computing_cell_refinement 'CrysAlisPro 1.171.38.41 (Rigaku OD, 2015)'
_computing_data_collection 'CrysAlisPro 1.171.38.41 (Rigaku OD, 2015)'
_computing_data_reduction 'CrysAlisPro 1.171.38.41 (Rigaku OD, 2015)'
_computing_molecular_graphics 'Olex2 (Dolomanov et al., 2009)'
_computing_publication_material 'Olex2 (Dolomanov et al., 2009)'
_computing_structure_refinement 'ShelXL (Sheldrick, 2015)'
_computing_structure_solution 'olex2.solve (Bourhis et al., 2015)'
_diffrn_ambient_environment N~2~
_diffrn_ambient_temperature 150.00(10)
_diffrn_detector 'CCD plate'
_diffrn_detector_area_resol_mean 8.1150
_diffrn_detector_type EosS2
_diffrn_measured_fraction_theta_full 0.996
_diffrn_measured_fraction_theta_max 0.984
_diffrn_measurement_device 'four-circle diffractometer'
_diffrn_measurement_device_type 'SuperNova, Dual, Cu at zero, EosS2'
_diffrn_measurement_method '\w scans'
_diffrn_radiation_monochromator mirror
_diffrn_radiation_probe x-ray
_diffrn_radiation_type CuK\a
_diffrn_radiation_wavelength 1.54184
_diffrn_reflns_av_R_equivalents 0.0565
_diffrn_reflns_av_unetI/netI 0.0574
_diffrn_reflns_Laue_measured_fraction_full 0.996
_diffrn_reflns_Laue_measured_fraction_max 0.984
_diffrn_reflns_limit_h_max 14
_diffrn_reflns_limit_h_min -14
_diffrn_reflns_limit_k_max 26
_diffrn_reflns_limit_k_min -26
_diffrn_reflns_limit_l_max 16
_diffrn_reflns_limit_l_min -23
_diffrn_reflns_number 36973
_diffrn_reflns_point_group_measured_fraction_full 0.996
_diffrn_reflns_point_group_measured_fraction_max 0.984
_diffrn_reflns_theta_full 67.684
_diffrn_reflns_theta_max 73.475
_diffrn_reflns_theta_min 3.076
_diffrn_source 'micro-focus sealed X-ray tube'
_diffrn_source_type 'SuperNova (Cu) X-ray Source'
_exptl_absorpt_coefficient_mu 0.636
_exptl_absorpt_correction_T_max 0.991
_exptl_absorpt_correction_T_min 0.987
_exptl_absorpt_correction_type gaussian
_exptl_absorpt_process_details
;
CrysAlisPro 1.171.38.41 (Rigaku Oxford Diffraction, 2015)
Numerical absorption correction based on gaussian integration over
            a multifaceted crystal model
Empirical absorption correction using spherical harmonics,
 implemented in SCALE3 ABSPACK scaling algorithm.
;
_exptl_crystal_colour colorless
_exptl_crystal_density_diffrn 1.155
_exptl_crystal_description block
_exptl_crystal_F_000 1884
_exptl_crystal_size_max 0.12
_exptl_crystal_size_mid 0.094
_exptl_crystal_size_min 0.068
_refine_diff_density_max 0.695
_refine_diff_density_min -0.332
_refine_diff_density_rms 0.047
_refine_ls_extinction_method none
_refine_ls_goodness_of_fit_ref 1.033
_refine_ls_hydrogen_treatment constr
_refine_ls_matrix_type full
_refine_ls_number_parameters 592
_refine_ls_number_reflns 9893
_refine_ls_number_restraints 0
_refine_ls_restrained_S_all 1.033
_refine_ls_R_factor_all 0.0783
_refine_ls_R_factor_gt 0.0525
_refine_ls_shift/su_max 0.001
_refine_ls_shift/su_mean 0.000
_refine_ls_structure_factor_coef Fsqd
_refine_ls_weighting_details 'w=1/[\s^2^(Fo^2^)+(0.0510P)^2^+1.8507P] where P=(Fo^2^+2Fc^2^)/3'
_refine_ls_weighting_scheme calc
_refine_ls_wR_factor_gt 0.1189
_refine_ls_wR_factor_ref 0.1316
_reflns_Friedel_coverage 0.000
_reflns_number_gt 7309
_reflns_number_total 9893
_reflns_threshold_expression 'I > 2\s(I)'
_cod_data_source_file c9sc02087j2.cif
_cod_data_source_block s17msh23-18BN
_cod_database_code 1551157
_shelxl_version_number 2014-3
_shelx_space_group_comment
;
The symmetry employed for this shelxl refinement is uniquely defined
by the following loop, which should always be used as a source of
symmetry information in preference to the above space-group names.
They are only intended as comments.
;
_olex2_refinement_description
;
1. Fixed Uiso
 At 1.2 times of:
  All C(H) groups, All C(H,H) groups
 At 1.5 times of:
  All C(H,H,H) groups
2.a Ternary CH refined with riding coordinates:
 C12(H12), C15(H15), C24(H24), C27(H27)
2.b Secondary CH2 refined with riding coordinates:
 C56(H56A,H56B), C57(H57A,H57B)
2.c Aromatic/amide H refined with riding coordinates:
 C3(H3), C8(H8), C9(H9), C10(H10), C20(H20), C21(H21), C22(H22), C32(H32),
 C33(H33), C34(H34), C35(H35), C36(H36), C38(H38), C39(H39), C40(H40), C41(H41),
  C42(H42), C44(H44), C45(H45), C46(H46), C47(H47), C48(H48)
2.d Idealised Me refined as rotating group:
 C1(H1A,H1B,H1C), C5(H5A,H5B,H5C), C13(H13A,H13B,H13C), C14(H14A,H14B,H14C),
 C16(H16A,H16B,H16C), C17(H17A,H17B,H17C), C25(H25A,H25B,H25C), C26(H26A,H26B,
 H26C), C28(H28A,H28B,H28C), C29(H29A,H29B,H29C), C51(H51A,H51B,H51C), C52(H52A,
 H52B,H52C), C53(H53A,H53B,H53C), C54(H54A,H54B,H54C), C55(H55A,H55B,H55C)
;

loop_
_space_group_symop_operation_xyz
'x, y, z'
'-x, y+1/2, -z+1/2'
'-x, -y, -z'
'x, -y-1/2, z-1/2'

loop_
_atom_site_label
_atom_site_type_symbol
_atom_site_fract_x
_atom_site_fract_y
_atom_site_fract_z
_atom_site_U_iso_or_equiv
_atom_site_adp_type
_atom_site_occupancy
_atom_site_site_symmetry_order
_atom_site_calc_flag
_atom_site_refinement_flags_posn
Mg1 Mg 0.27926(5) 0.64483(3) 0.80575(3) 0.01709(14) Uani 1 1 d .
O1 O 0.23018(12) 0.73310(6) 0.83464(6) 0.0204(3) Uani 1 1 d .
O2 O 0.08868(13) 0.80358(7) 0.80464(7) 0.0269(3) Uani 1 1 d .
N1 N 0.22033(14) 0.57639(7) 0.86683(8) 0.0194(3) Uani 1 1 d .
N2 N 0.44800(13) 0.62753(7) 0.83832(8) 0.0189(3) Uani 1 1 d .
N3 N 0.10811(14) 0.71903(7) 0.72114(8) 0.0188(3) Uani 1 1 d .
C1 C 0.23917(19) 0.53655(11) 0.98825(11) 0.0288(5) Uani 1 1 d .
H1A H 0.1820 0.5603 1.0055 0.043 Uiso 1 1 calc GR
H1B H 0.3001 0.5291 1.0257 0.043 Uiso 1 1 calc GR
H1C H 0.2076 0.4983 0.9704 0.043 Uiso 1 1 calc GR
C2 C 0.28289(17) 0.57116(9) 0.92996(10) 0.0204(4) Uani 1 1 d .
C3 C 0.39374(17) 0.59434(9) 0.94805(10) 0.0213(4) Uani 1 1 d .
H3 H 0.4181 0.5981 0.9961 0.026 Uiso 1 1 calc R
C4 C 0.47279(16) 0.61256(9) 0.90597(10) 0.0204(4) Uani 1 1 d .
C5 C 0.59468(18) 0.61334(11) 0.94184(11) 0.0308(5) Uani 1 1 d .
H5A H 0.6384 0.5859 0.9180 0.046 Uiso 1 1 calc GR
H5B H 0.5983 0.6007 0.9898 0.046 Uiso 1 1 calc GR
H5C H 0.6244 0.6540 0.9404 0.046 Uiso 1 1 calc GR
C6 C 0.11930(17) 0.53861(9) 0.85364(10) 0.0206(4) Uani 1 1 d .
C7 C 0.12533(17) 0.48209(9) 0.81868(10) 0.0229(4) Uani 1 1 d .
C8 C 0.02972(19) 0.44478(10) 0.80846(11) 0.0287(5) Uani 1 1 d .
H8 H 0.0333 0.4071 0.7865 0.034 Uiso 1 1 calc R
C9 C -0.06979(19) 0.46241(11) 0.83016(12) 0.0317(5) Uani 1 1 d .
H9 H -0.1324 0.4368 0.8229 0.038 Uiso 1 1 calc R
C10 C -0.07595(18) 0.51812(11) 0.86263(11) 0.0293(5) Uani 1 1 d .
H10 H -0.1437 0.5304 0.8761 0.035 Uiso 1 1 calc R
C11 C 0.01810(17) 0.55660(10) 0.87571(10) 0.0228(4) Uani 1 1 d .
C12 C 0.23278(18) 0.46105(10) 0.79382(11) 0.0281(5) Uani 1 1 d .
H12 H 0.2695 0.4972 0.7777 0.034 Uiso 1 1 calc R
C13 C 0.3146(2) 0.43273(11) 0.85420(13) 0.0366(6) Uani 1 1 d .
H13A H 0.3438 0.4642 0.8868 0.055 Uiso 1 1 calc GR
H13B H 0.3757 0.4135 0.8358 0.055 Uiso 1 1 calc GR
H13C H 0.2755 0.4029 0.8779 0.055 Uiso 1 1 calc GR
C14 C 0.2115(2) 0.41623(11) 0.73204(12) 0.0357(5) Uani 1 1 d .
H14A H 0.1809 0.3789 0.7472 0.053 Uiso 1 1 calc GR
H14B H 0.2814 0.4078 0.7154 0.053 Uiso 1 1 calc GR
H14C H 0.1590 0.4339 0.6949 0.053 Uiso 1 1 calc GR
C15 C 0.00585(18) 0.61601(10) 0.91447(11) 0.0266(5) Uani 1 1 d .
H15 H 0.0812 0.6339 0.9271 0.032 Uiso 1 1 calc R
C16 C -0.0443(2) 0.60657(12) 0.98228(12) 0.0375(6) Uani 1 1 d .
H16A H -0.1235 0.5980 0.9708 0.056 Uiso 1 1 calc GR
H16B H -0.0335 0.6429 1.0104 0.056 Uiso 1 1 calc GR
H16C H -0.0072 0.5729 1.0081 0.056 Uiso 1 1 calc GR
C17 C -0.0669(2) 0.66135(11) 0.86682(13) 0.0356(5) Uani 1 1 d .
H17A H -0.0321 0.6697 0.8262 0.053 Uiso 1 1 calc GR
H17B H -0.0738 0.6986 0.8920 0.053 Uiso 1 1 calc GR
H17C H -0.1404 0.6441 0.8524 0.053 Uiso 1 1 calc GR
C18 C 0.54025(16) 0.63301(9) 0.79828(10) 0.0208(4) Uani 1 1 d .
C19 C 0.57085(17) 0.58183(10) 0.76124(10) 0.0242(4) Uani 1 1 d .
C20 C 0.65678(19) 0.58801(11) 0.72043(11) 0.0300(5) Uani 1 1 d .
H20 H 0.6773 0.5543 0.6958 0.036 Uiso 1 1 calc R
C21 C 0.71208(19) 0.64275(11) 0.71559(11) 0.0318(5) Uani 1 1 d .
H21 H 0.7682 0.6462 0.6875 0.038 Uiso 1 1 calc R
C22 C 0.68277(18) 0.69210(11) 0.75307(11) 0.0286(5) Uani 1 1 d .
H22 H 0.7208 0.7288 0.7505 0.034 Uiso 1 1 calc R
C23 C 0.59801(17) 0.68885(10) 0.79476(10) 0.0227(4) Uani 1 1 d .
C24 C 0.51623(18) 0.51970(10) 0.76516(11) 0.0268(5) Uani 1 1 d .
H24 H 0.4552 0.5238 0.7933 0.032 Uiso 1 1 calc R
C25 C 0.6009(2) 0.47288(12) 0.80094(15) 0.0479(7) Uani 1 1 d .
H25A H 0.6629 0.4694 0.7751 0.072 Uiso 1 1 calc GR
H25B H 0.5646 0.4339 0.8022 0.072 Uiso 1 1 calc GR
H25C H 0.6284 0.4860 0.8480 0.072 Uiso 1 1 calc GR
C26 C 0.4653(2) 0.49677(12) 0.69228(13) 0.0426(6) Uani 1 1 d .
H26A H 0.4075 0.5245 0.6717 0.064 Uiso 1 1 calc GR
H26B H 0.4332 0.4570 0.6963 0.064 Uiso 1 1 calc GR
H26C H 0.5232 0.4944 0.6631 0.064 Uiso 1 1 calc GR
C27 C 0.57270(18) 0.74553(10) 0.83490(11) 0.0258(4) Uani 1 1 d .
H27 H 0.5173 0.7345 0.8652 0.031 Uiso 1 1 calc R
C28 C 0.6786(2) 0.77039(12) 0.88180(12) 0.0389(6) Uani 1 1 d .
H28A H 0.7149 0.7379 0.9102 0.058 Uiso 1 1 calc GR
H28B H 0.6572 0.8020 0.9116 0.058 Uiso 1 1 calc GR
H28C H 0.7297 0.7867 0.8528 0.058 Uiso 1 1 calc GR
C29 C 0.5215(2) 0.79621(10) 0.78492(11) 0.0313(5) Uani 1 1 d .
H29A H 0.5701 0.8041 0.7508 0.047 Uiso 1 1 calc GR
H29B H 0.5134 0.8328 0.8113 0.047 Uiso 1 1 calc GR
H29C H 0.4488 0.7835 0.7614 0.047 Uiso 1 1 calc GR
C30 C 0.19649(16) 0.67770(9) 0.70059(9) 0.0191(4) Uani 1 1 d .
C31 C 0.27897(17) 0.71277(9) 0.66486(9) 0.0213(4) Uani 1 1 d .
C32 C 0.37934(18) 0.68606(11) 0.64957(10) 0.0283(5) Uani 1 1 d .
H32 H 0.3942 0.6453 0.6612 0.034 Uiso 1 1 calc R
C33 C 0.45703(19) 0.71882(13) 0.61752(11) 0.0367(6) Uani 1 1 d .
H33 H 0.5219 0.6996 0.6076 0.044 Uiso 1 1 calc R
C34 C 0.4388(2) 0.77947(13) 0.60037(12) 0.0390(6) Uani 1 1 d .
H34 H 0.4903 0.8011 0.5785 0.047 Uiso 1 1 calc R
C35 C 0.3429(2) 0.80752(11) 0.61620(11) 0.0335(5) Uani 1 1 d .
H35 H 0.3305 0.8486 0.6056 0.040 Uiso 1 1 calc R
C36 C 0.26449(18) 0.77521(10) 0.64784(10) 0.0253(4) Uani 1 1 d .
H36 H 0.2007 0.7954 0.6581 0.030 Uiso 1 1 calc R
C37 C 0.14573(18) 0.62071(9) 0.66586(10) 0.0233(4) Uani 1 1 d .
C38 C 0.0502(2) 0.59503(10) 0.68786(11) 0.0312(5) Uani 1 1 d .
H38 H 0.0222 0.6122 0.7258 0.037 Uiso 1 1 calc R
C39 C -0.0038(2) 0.54466(12) 0.65451(13) 0.0470(7) Uani 1 1 d .
H39 H -0.0672 0.5285 0.6701 0.056 Uiso 1 1 calc R
C40 C 0.0367(3) 0.51822(12) 0.59783(13) 0.0556(9) Uani 1 1 d .
H40 H -0.0004 0.4850 0.5746 0.067 Uiso 1 1 calc R
C41 C 0.1317(3) 0.54153(11) 0.57646(12) 0.0452(7) Uani 1 1 d .
H41 H 0.1602 0.5233 0.5392 0.054 Uiso 1 1 calc R
C42 C 0.1860(2) 0.59182(10) 0.60954(11) 0.0326(5) Uani 1 1 d .
H42 H 0.2505 0.6068 0.5941 0.039 Uiso 1 1 calc R
C43 C 0.01157(16) 0.73497(9) 0.67113(10) 0.0192(4) Uani 1 1 d .
C44 C -0.08291(17) 0.76175(9) 0.69263(10) 0.0227(4) Uani 1 1 d .
H44 H -0.0826 0.7702 0.7399 0.027 Uiso 1 1 calc R
C45 C -0.17749(18) 0.77597(10) 0.64431(11) 0.0273(5) Uani 1 1 d .
H45 H -0.2388 0.7949 0.6595 0.033 Uiso 1 1 calc R
C46 C -0.18185(18) 0.76237(10) 0.57413(11) 0.0283(5) Uani 1 1 d .
H46 H -0.2460 0.7712 0.5421 0.034 Uiso 1 1 calc R
C47 C -0.08879(18) 0.73518(10) 0.55230(10) 0.0262(5) Uani 1 1 d .
H47 H -0.0907 0.7257 0.5051 0.031 Uiso 1 1 calc R
C48 C 0.00711(17) 0.72194(9) 0.59976(10) 0.0225(4) Uani 1 1 d .
H48 H 0.0691 0.7042 0.5840 0.027 Uiso 1 1 calc R
C49 C 0.23377(18) 0.77475(9) 0.89647(10) 0.0223(4) Uani 1 1 d .
C50 C 0.1632(2) 0.83031(10) 0.86336(11) 0.0298(5) Uani 1 1 d .
C51 C 0.35512(19) 0.78957(10) 0.92536(11) 0.0290(5) Uani 1 1 d .
H51A H 0.3937 0.7529 0.9424 0.044 Uiso 1 1 calc GR
H51B H 0.3574 0.8183 0.9632 0.044 Uiso 1 1 calc GR
H51C H 0.3913 0.8069 0.8889 0.044 Uiso 1 1 calc GR
C52 C 0.18118(19) 0.74148(10) 0.95197(11) 0.0285(5) Uani 1 1 d .
H52A H 0.1033 0.7332 0.9345 0.043 Uiso 1 1 calc GR
H52B H 0.1863 0.7664 0.9933 0.043 Uiso 1 1 calc GR
H52C H 0.2204 0.7037 0.9633 0.043 Uiso 1 1 calc GR
C53 C 0.0903(3) 0.85987(13) 0.91119(13) 0.0550(9) Uani 1 1 d .
H53A H 0.0479 0.8926 0.8867 0.083 Uiso 1 1 calc GR
H53B H 0.1373 0.8757 0.9521 0.083 Uiso 1 1 calc GR
H53C H 0.0394 0.8301 0.9252 0.083 Uiso 1 1 calc GR
C54 C 0.2338(3) 0.87795(12) 0.83202(14) 0.0513(8) Uani 1 1 d .
H54A H 0.2750 0.8586 0.7991 0.077 Uiso 1 1 calc GR
H54B H 0.2858 0.8965 0.8688 0.077 Uiso 1 1 calc GR
H54C H 0.1851 0.9087 0.8083 0.077 Uiso 1 1 calc GR
B1 B 0.13852(19) 0.75195(10) 0.78450(11) 0.0193(4) Uani 1 1 d .
C55 C 0.7107(3) 0.59144(16) 0.52258(19) 0.0699(10) Uani 1 1 d .
H55A H 0.7392 0.5823 0.4798 0.105 Uiso 1 1 calc GR
H55B H 0.7509 0.5677 0.5603 0.105 Uiso 1 1 calc GR
H55C H 0.7210 0.6341 0.5331 0.105 Uiso 1 1 calc GR
C56 C 0.5837(3) 0.57563(16) 0.51380(19) 0.0704(10) Uani 1 1 d .
H56A H 0.5533 0.5902 0.5546 0.084 Uiso 1 1 calc R
H56B H 0.5448 0.5969 0.4730 0.084 Uiso 1 1 calc R
C57 C 0.5611(3) 0.51005(15) 0.50556(15) 0.0561(8) Uani 1 1 d .
H57A H 0.5995 0.4895 0.5471 0.067 Uiso 1 1 calc R
H57B H 0.5950 0.4957 0.4660 0.067 Uiso 1 1 calc R

loop_
_atom_site_aniso_label
_atom_site_aniso_U_11
_atom_site_aniso_U_22
_atom_site_aniso_U_33
_atom_site_aniso_U_23
_atom_site_aniso_U_13
_atom_site_aniso_U_12
Mg1 0.0203(3) 0.0166(3) 0.0135(3) 0.0020(2) -0.0004(2) 0.0012(2)
O1 0.0296(7) 0.0180(7) 0.0124(6) -0.0021(5) -0.0008(5) 0.0022(6)
O2 0.0349(8) 0.0221(8) 0.0211(7) -0.0055(6) -0.0041(6) 0.0072(6)
N1 0.0221(8) 0.0178(8) 0.0174(8) 0.0016(6) 0.0004(6) 0.0000(6)
N2 0.0208(8) 0.0204(9) 0.0150(8) 0.0009(6) 0.0007(6) 0.0011(6)
N3 0.0238(8) 0.0175(8) 0.0142(8) 0.0003(6) 0.0002(6) 0.0025(6)
C1 0.0317(11) 0.0337(12) 0.0200(10) 0.0089(9) 0.0013(9) -0.0028(9)
C2 0.0260(10) 0.0172(10) 0.0180(9) 0.0018(7) 0.0032(8) 0.0018(8)
C3 0.0272(10) 0.0235(10) 0.0120(9) 0.0015(7) -0.0003(7) 0.0001(8)
C4 0.0239(10) 0.0184(10) 0.0175(9) -0.0010(7) -0.0018(8) 0.0007(8)
C5 0.0259(11) 0.0407(13) 0.0233(11) 0.0063(9) -0.0039(9) -0.0004(9)
C6 0.0246(10) 0.0189(10) 0.0167(9) 0.0055(7) -0.0019(7) -0.0019(8)
C7 0.0267(10) 0.0192(10) 0.0215(10) 0.0021(8) 0.0001(8) 0.0005(8)
C8 0.0334(11) 0.0225(11) 0.0286(11) -0.0024(8) -0.0006(9) -0.0043(9)
C9 0.0296(11) 0.0326(13) 0.0316(12) 0.0000(9) 0.0001(9) -0.0117(9)
C10 0.0243(10) 0.0325(12) 0.0307(11) -0.0004(9) 0.0034(9) -0.0033(9)
C11 0.0249(10) 0.0227(10) 0.0201(10) 0.0028(8) 0.0017(8) 0.0007(8)
C12 0.0308(11) 0.0213(11) 0.0321(11) -0.0020(9) 0.0043(9) -0.0018(9)
C13 0.0362(12) 0.0266(12) 0.0442(14) -0.0047(10) -0.0027(11) 0.0043(10)
C14 0.0402(13) 0.0305(13) 0.0370(13) -0.0061(10) 0.0084(10) 0.0002(10)
C15 0.0253(10) 0.0237(11) 0.0304(11) -0.0003(8) 0.0033(9) 0.0008(8)
C16 0.0438(14) 0.0363(14) 0.0336(13) -0.0035(10) 0.0096(11) 0.0035(11)
C17 0.0346(12) 0.0315(13) 0.0399(13) 0.0048(10) 0.0029(10) 0.0061(10)
C18 0.0197(9) 0.0257(11) 0.0158(9) 0.0021(7) -0.0005(7) 0.0020(8)
C19 0.0232(10) 0.0285(11) 0.0199(10) 0.0005(8) 0.0000(8) 0.0024(8)
C20 0.0313(11) 0.0336(13) 0.0255(11) -0.0042(9) 0.0062(9) 0.0019(9)
C21 0.0260(11) 0.0454(14) 0.0255(11) -0.0015(10) 0.0086(9) -0.0009(10)
C22 0.0262(10) 0.0359(13) 0.0235(11) 0.0020(9) 0.0031(8) -0.0051(9)
C23 0.0238(10) 0.0281(11) 0.0153(9) 0.0015(8) 0.0001(8) -0.0001(8)
C24 0.0278(10) 0.0242(11) 0.0285(11) -0.0018(8) 0.0052(9) 0.0008(9)
C25 0.0488(15) 0.0337(15) 0.0584(17) 0.0094(12) -0.0006(13) 0.0044(12)
C26 0.0490(15) 0.0399(15) 0.0378(13) -0.0086(11) 0.0036(11) -0.0107(12)
C27 0.0296(11) 0.0271(11) 0.0205(10) 0.0003(8) 0.0032(8) -0.0036(9)
C28 0.0436(14) 0.0389(14) 0.0306(12) -0.0067(10) -0.0062(10) -0.0035(11)
C29 0.0380(12) 0.0272(12) 0.0275(11) 0.0015(9) 0.0008(9) -0.0030(10)
C30 0.0246(9) 0.0184(10) 0.0132(9) -0.0012(7) -0.0001(7) 0.0027(8)
C31 0.0257(10) 0.0269(11) 0.0098(9) -0.0006(7) -0.0019(7) 0.0003(8)
C32 0.0288(11) 0.0396(13) 0.0155(10) -0.0018(8) 0.0001(8) 0.0042(9)
C33 0.0264(11) 0.0647(18) 0.0190(11) -0.0055(11) 0.0036(9) 0.0003(11)
C34 0.0357(13) 0.0596(17) 0.0212(11) 0.0025(10) 0.0031(9) -0.0164(12)
C35 0.0392(13) 0.0361(13) 0.0226(11) 0.0043(9) -0.0033(9) -0.0128(10)
C36 0.0279(10) 0.0277(11) 0.0186(10) -0.0002(8) -0.0016(8) -0.0026(9)
C37 0.0350(11) 0.0164(10) 0.0150(9) 0.0031(7) -0.0071(8) 0.0025(8)
C38 0.0402(12) 0.0267(12) 0.0231(11) 0.0054(8) -0.0065(9) -0.0057(10)
C39 0.0608(17) 0.0347(14) 0.0382(14) 0.0128(11) -0.0154(12) -0.0214(13)
C40 0.102(3) 0.0248(13) 0.0300(13) 0.0000(10) -0.0233(15) -0.0185(15)
C41 0.084(2) 0.0223(12) 0.0241(11) -0.0051(9) -0.0083(12) 0.0009(13)
C42 0.0486(14) 0.0252(12) 0.0211(11) -0.0031(8) -0.0044(10) 0.0048(10)
C43 0.0234(9) 0.0157(9) 0.0173(9) 0.0040(7) -0.0010(7) -0.0029(7)
C44 0.0248(10) 0.0234(11) 0.0194(10) 0.0024(8) 0.0020(8) 0.0005(8)
C45 0.0242(10) 0.0266(11) 0.0308(11) 0.0048(9) 0.0037(9) 0.0037(8)
C46 0.0265(10) 0.0302(12) 0.0251(11) 0.0065(9) -0.0057(9) 0.0013(9)
C47 0.0323(11) 0.0291(12) 0.0154(9) 0.0022(8) -0.0019(8) 0.0010(9)
C48 0.0260(10) 0.0232(11) 0.0178(9) 0.0029(8) 0.0017(8) 0.0017(8)
C49 0.0327(11) 0.0187(10) 0.0146(9) -0.0032(7) 0.0011(8) 0.0016(8)
C50 0.0467(13) 0.0212(11) 0.0181(10) -0.0052(8) -0.0065(9) 0.0050(10)
C51 0.0348(12) 0.0317(12) 0.0193(10) -0.0062(8) -0.0002(9) -0.0026(9)
C52 0.0367(12) 0.0291(12) 0.0202(10) -0.0021(8) 0.0057(9) 0.0002(9)
C53 0.080(2) 0.0484(17) 0.0318(13) -0.0164(12) -0.0076(13) 0.0396(16)
C54 0.074(2) 0.0259(13) 0.0446(15) 0.0094(11) -0.0200(14) -0.0106(13)
B1 0.0243(11) 0.0161(11) 0.0171(10) 0.0016(8) 0.0020(9) 0.0001(8)
C55 0.078(2) 0.060(2) 0.067(2) 0.0062(17) -0.0036(18) -0.0086(18)
C56 0.087(3) 0.060(2) 0.061(2) -0.0001(16) 0.0008(19) 0.0099(19)
C57 0.079(2) 0.0573(19) 0.0309(14) -0.0023(12) 0.0054(14) 0.0018(17)

loop_
_atom_type_symbol
_atom_type_description
_atom_type_scat_dispersion_real
_atom_type_scat_dispersion_imag
_atom_type_scat_source
C C 0.0181 0.0091 'International Tables Vol C Tables 4.2.6.8 and 6.1.1.4'
H H 0.0000 0.0000 'International Tables Vol C Tables 4.2.6.8 and 6.1.1.4'
B B 0.0090 0.0039 'International Tables Vol C Tables 4.2.6.8 and 6.1.1.4'
Mg Mg 0.1719 0.1771 'International Tables Vol C Tables 4.2.6.8 and 6.1.1.4'
N N 0.0311 0.0180 'International Tables Vol C Tables 4.2.6.8 and 6.1.1.4'
O O 0.0492 0.0322 'International Tables Vol C Tables 4.2.6.8 and 6.1.1.4'

loop_
_geom_angle_atom_site_label_1
_geom_angle_atom_site_label_2
_geom_angle_atom_site_label_3
_geom_angle
_geom_angle_site_symmetry_1
_geom_angle_site_symmetry_3
O1 Mg1 C30 80.92(6) . .
O1 Mg1 B1 27.76(5) . .
N1 Mg1 O1 111.90(7) . .
N1 Mg1 C30 126.79(7) . .
N1 Mg1 B1 114.89(7) . .
N2 Mg1 O1 112.77(6) . .
N2 Mg1 N1 95.62(7) . .
N2 Mg1 C30 127.91(8) . .
N2 Mg1 B1 136.03(7) . .
C30 Mg1 B1 55.95(7) . .
C49 O1 Mg1 142.17(11) . .
B1 O1 Mg1 107.80(12) . .
B1 O1 C49 106.97(15) . .
B1 O2 C50 108.14(16) . .
C2 N1 Mg1 112.54(13) . .
C2 N1 C6 116.56(16) . .
C6 N1 Mg1 130.66(12) . .
C4 N2 Mg1 113.86(14) . .
C4 N2 C18 117.88(16) . .
C18 N2 Mg1 128.16(12) . .
C43 N3 C30 120.21(15) . .
B1 N3 C30 115.95(15) . .
B1 N3 C43 122.08(17) . .
H1A C1 H1B 109.5 . .
H1A C1 H1C 109.5 . .
H1B C1 H1C 109.5 . .
C2 C1 H1A 109.5 . .
C2 C1 H1B 109.5 . .
C2 C1 H1C 109.5 . .
N1 C2 C1 120.65(18) . .
N1 C2 C3 124.74(18) . .
C3 C2 C1 114.57(16) . .
C2 C3 H3 114.6 . .
C4 C3 C2 130.90(17) . .
C4 C3 H3 114.6 . .
N2 C4 C3 124.66(17) . .
N2 C4 C5 119.82(19) . .
C3 C4 C5 115.51(17) . .
C4 C5 H5A 109.5 . .
C4 C5 H5B 109.5 . .
C4 C5 H5C 109.5 . .
H5A C5 H5B 109.5 . .
H5A C5 H5C 109.5 . .
H5B C5 H5C 109.5 . .
C7 C6 N1 118.49(18) . .
C11 C6 N1 121.56(18) . .
C11 C6 C7 119.95(18) . .
C6 C7 C12 121.64(18) . .
C8 C7 C6 118.5(2) . .
C8 C7 C12 119.86(19) . .
C7 C8 H8 119.2 . .
C9 C8 C7 121.6(2) . .
C9 C8 H8 119.2 . .
C8 C9 H9 120.2 . .
C10 C9 C8 119.6(2) . .
C10 C9 H9 120.2 . .
C9 C10 H10 119.5 . .
C9 C10 C11 121.1(2) . .
C11 C10 H10 119.5 . .
C6 C11 C15 122.90(19) . .
C10 C11 C6 119.2(2) . .
C10 C11 C15 117.9(2) . .
C7 C12 H12 107.5 . .
C7 C12 C13 111.07(19) . .
C7 C12 C14 113.09(18) . .
C13 C12 H12 107.5 . .
C13 C12 C14 109.97(19) . .
C14 C12 H12 107.5 . .
C12 C13 H13A 109.5 . .
C12 C13 H13B 109.5 . .
C12 C13 H13C 109.5 . .
H13A C13 H13B 109.5 . .
H13A C13 H13C 109.5 . .
H13B C13 H13C 109.5 . .
C12 C14 H14A 109.5 . .
C12 C14 H14B 109.5 . .
C12 C14 H14C 109.5 . .
H14A C14 H14B 109.5 . .
H14A C14 H14C 109.5 . .
H14B C14 H14C 109.5 . .
C11 C15 H15 108.0 . .
C11 C15 C16 112.59(18) . .
C11 C15 C17 110.45(17) . .
C16 C15 H15 108.0 . .
C17 C15 H15 108.0 . .
C17 C15 C16 109.66(19) . .
C15 C16 H16A 109.5 . .
C15 C16 H16B 109.5 . .
C15 C16 H16C 109.5 . .
H16A C16 H16B 109.5 . .
H16A C16 H16C 109.5 . .
H16B C16 H16C 109.5 . .
C15 C17 H17A 109.5 . .
C15 C17 H17B 109.5 . .
C15 C17 H17C 109.5 . .
H17A C17 H17B 109.5 . .
H17A C17 H17C 109.5 . .
H17B C17 H17C 109.5 . .
C19 C18 N2 118.99(18) . .
C19 C18 C23 119.77(19) . .
C23 C18 N2 121.22(18) . .
C18 C19 C24 122.70(19) . .
C20 C19 C18 118.8(2) . .
C20 C19 C24 118.5(2) . .
C19 C20 H20 119.1 . .
C21 C20 C19 121.8(2) . .
C21 C20 H20 119.1 . .
C20 C21 H21 120.6 . .
C22 C21 C20 118.8(2) . .
C22 C21 H21 120.6 . .
C21 C22 H22 118.9 . .
C21 C22 C23 122.1(2) . .
C23 C22 H22 118.9 . .
C18 C23 C27 123.04(19) . .
C22 C23 C18 118.7(2) . .
C22 C23 C27 118.29(19) . .
C19 C24 H24 108.2 . .
C19 C24 C25 111.16(18) . .
C19 C24 C26 111.31(19) . .
C25 C24 H24 108.2 . .
C26 C24 H24 108.2 . .
C26 C24 C25 109.8(2) . .
C24 C25 H25A 109.5 . .
C24 C25 H25B 109.5 . .
C24 C25 H25C 109.5 . .
H25A C25 H25B 109.5 . .
H25A C25 H25C 109.5 . .
H25B C25 H25C 109.5 . .
C24 C26 H26A 109.5 . .
C24 C26 H26B 109.5 . .
C24 C26 H26C 109.5 . .
H26A C26 H26B 109.5 . .
H26A C26 H26C 109.5 . .
H26B C26 H26C 109.5 . .
C23 C27 H27 108.1 . .
C23 C27 C28 112.11(19) . .
C23 C27 C29 111.30(17) . .
C28 C27 H27 108.1 . .
C29 C27 H27 108.1 . .
C29 C27 C28 109.13(18) . .
C27 C28 H28A 109.5 . .
C27 C28 H28B 109.5 . .
C27 C28 H28C 109.5 . .
H28A C28 H28B 109.5 . .
H28A C28 H28C 109.5 . .
H28B C28 H28C 109.5 . .
C27 C29 H29A 109.5 . .
C27 C29 H29B 109.5 . .
C27 C29 H29C 109.5 . .
H29A C29 H29B 109.5 . .
H29A C29 H29C 109.5 . .
H29B C29 H29C 109.5 . .
N3 C30 Mg1 100.91(11) . .
N3 C30 C31 110.92(16) . .
N3 C30 C37 111.48(16) . .
C31 C30 Mg1 110.40(12) . .
C37 C30 Mg1 103.32(12) . .
C37 C30 C31 118.14(17) . .
C32 C31 C30 121.89(19) . .
C32 C31 C36 115.6(2) . .
C36 C31 C30 122.43(19) . .
C31 C32 H32 119.0 . .
C33 C32 C31 122.0(2) . .
C33 C32 H32 119.0 . .
C32 C33 H33 119.7 . .
C34 C33 C32 120.6(2) . .
C34 C33 H33 119.7 . .
C33 C34 H34 120.5 . .
C33 C34 C35 118.9(2) . .
C35 C34 H34 120.5 . .
C34 C35 H35 119.5 . .
C34 C35 C36 120.9(2) . .
C36 C35 H35 119.5 . .
C31 C36 H36 119.1 . .
C35 C36 C31 121.8(2) . .
C35 C36 H36 119.1 . .
C38 C37 C30 119.60(19) . .
C38 C37 C42 116.6(2) . .
C42 C37 C30 123.7(2) . .
C37 C38 H38 119.2 . .
C39 C38 C37 121.7(2) . .
C39 C38 H38 119.2 . .
C38 C39 H39 119.9 . .
C38 C39 C40 120.1(3) . .
C40 C39 H39 119.9 . .
C39 C40 H40 120.3 . .
C41 C40 C39 119.3(2) . .
C41 C40 H40 120.3 . .
C40 C41 H41 119.6 . .
C40 C41 C42 120.8(3) . .
C42 C41 H41 119.6 . .
C37 C42 H42 119.3 . .
C41 C42 C37 121.4(3) . .
C41 C42 H42 119.3 . .
C44 C43 N3 120.86(17) . .
C44 C43 C48 117.92(17) . .
C48 C43 N3 121.17(18) . .
C43 C44 H44 119.6 . .
C45 C44 C43 120.85(19) . .
C45 C44 H44 119.6 . .
C44 C45 H45 119.5 . .
C46 C45 C44 120.9(2) . .
C46 C45 H45 119.5 . .
C45 C46 H46 120.7 . .
C45 C46 C47 118.67(18) . .
C47 C46 H46 120.7 . .
C46 C47 H47 119.5 . .
C48 C47 C46 120.98(19) . .
C48 C47 H47 119.5 . .
C43 C48 H48 119.7 . .
C47 C48 C43 120.6(2) . .
C47 C48 H48 119.7 . .
O1 C49 C50 101.63(14) . .
O1 C49 C51 109.42(17) . .
O1 C49 C52 107.85(16) . .
C51 C49 C50 114.48(18) . .
C52 C49 C50 113.96(19) . .
C52 C49 C51 109.03(17) . .
O2 C50 C49 103.59(16) . .
O2 C50 C53 107.6(2) . .
O2 C50 C54 106.22(17) . .
C53 C50 C49 114.37(19) . .
C53 C50 C54 111.0(2) . .
C54 C50 C49 113.3(2) . .
C49 C51 H51A 109.5 . .
C49 C51 H51B 109.5 . .
C49 C51 H51C 109.5 . .
H51A C51 H51B 109.5 . .
H51A C51 H51C 109.5 . .
H51B C51 H51C 109.5 . .
C49 C52 H52A 109.5 . .
C49 C52 H52B 109.5 . .
C49 C52 H52C 109.5 . .
H52A C52 H52B 109.5 . .
H52A C52 H52C 109.5 . .
H52B C52 H52C 109.5 . .
C50 C53 H53A 109.5 . .
C50 C53 H53B 109.5 . .
C50 C53 H53C 109.5 . .
H53A C53 H53B 109.5 . .
H53A C53 H53C 109.5 . .
H53B C53 H53C 109.5 . .
C50 C54 H54A 109.5 . .
C50 C54 H54B 109.5 . .
C50 C54 H54C 109.5 . .
H54A C54 H54B 109.5 . .
H54A C54 H54C 109.5 . .
H54B C54 H54C 109.5 . .
O1 B1 Mg1 44.44(9) . .
O1 B1 N3 120.84(18) . .
O2 B1 Mg1 155.17(14) . .
O2 B1 O1 112.19(17) . .
O2 B1 N3 126.96(18) . .
N3 B1 Mg1 77.07(11) . .
H55A C55 H55B 109.5 . .
H55A C55 H55C 109.5 . .
H55B C55 H55C 109.5 . .
C56 C55 H55A 109.5 . .
C56 C55 H55B 109.5 . .
C56 C55 H55C 109.5 . .
C55 C56 H56A 108.9 . .
C55 C56 H56B 108.9 . .
H56A C56 H56B 107.7 . .
C57 C56 C55 113.2(3) . .
C57 C56 H56A 108.9 . .
C57 C56 H56B 108.9 . .
C56 C57 C57 117.4(4) . 3_666
C56 C57 H57A 108.0 . .
C56 C57 H57B 108.0 . .
C57 C57 H57A 108.0 3_666 .
C57 C57 H57B 108.0 3_666 .
H57A C57 H57B 107.2 . .

loop_
_geom_bond_atom_site_label_1
_geom_bond_atom_site_label_2
_geom_bond_distance
_geom_bond_site_symmetry_2
Mg1 O1 2.1188(15) .
Mg1 N1 2.0940(18) .
Mg1 N2 2.0600(17) .
Mg1 C30 2.2343(18) .
Mg1 B1 2.881(2) .
O1 C49 1.496(2) .
O1 B1 1.409(2) .
O2 C50 1.453(2) .
O2 B1 1.362(3) .
N1 C2 1.333(2) .
N1 C6 1.457(2) .
N2 C4 1.333(2) .
N2 C18 1.448(3) .
N3 C30 1.493(2) .
N3 C43 1.431(2) .
N3 B1 1.417(3) .
C1 H1A 0.9600 .
C1 H1B 0.9600 .
C1 H1C 0.9600 .
C1 C2 1.514(3) .
C2 C3 1.416(3) .
C3 H3 0.9300 .
C3 C4 1.397(3) .
C4 C5 1.518(3) .
C5 H5A 0.9600 .
C5 H5B 0.9600 .
C5 H5C 0.9600 .
C6 C7 1.416(3) .
C6 C11 1.403(3) .
C7 C8 1.397(3) .
C7 C12 1.514(3) .
C8 H8 0.9300 .
C8 C9 1.379(3) .
C9 H9 0.9300 .
C9 C10 1.378(3) .
C10 H10 0.9300 .
C10 C11 1.399(3) .
C11 C15 1.518(3) .
C12 H12 0.9800 .
C12 C13 1.533(3) .
C12 C14 1.534(3) .
C13 H13A 0.9600 .
C13 H13B 0.9600 .
C13 H13C 0.9600 .
C14 H14A 0.9600 .
C14 H14B 0.9600 .
C14 H14C 0.9600 .
C15 H15 0.9800 .
C15 C16 1.534(3) .
C15 C17 1.531(3) .
C16 H16A 0.9600 .
C16 H16B 0.9600 .
C16 H16C 0.9600 .
C17 H17A 0.9600 .
C17 H17B 0.9600 .
C17 H17C 0.9600 .
C18 C19 1.407(3) .
C18 C23 1.411(3) .
C19 C20 1.396(3) .
C19 C24 1.516(3) .
C20 H20 0.9300 .
C20 C21 1.379(3) .
C21 H21 0.9300 .
C21 C22 1.375(3) .
C22 H22 0.9300 .
C22 C23 1.391(3) .
C23 C27 1.517(3) .
C24 H24 0.9800 .
C24 C25 1.530(3) .
C24 C26 1.528(3) .
C25 H25A 0.9600 .
C25 H25B 0.9600 .
C25 H25C 0.9600 .
C26 H26A 0.9600 .
C26 H26B 0.9600 .
C26 H26C 0.9600 .
C27 H27 0.9800 .
C27 C28 1.541(3) .
C27 C29 1.534(3) .
C28 H28A 0.9600 .
C28 H28B 0.9600 .
C28 H28C 0.9600 .
C29 H29A 0.9600 .
C29 H29B 0.9600 .
C29 H29C 0.9600 .
C30 C31 1.500(3) .
C30 C37 1.500(3) .
C31 C32 1.410(3) .
C31 C36 1.410(3) .
C32 H32 0.9300 .
C32 C33 1.393(3) .
C33 H33 0.9300 .
C33 C34 1.377(4) .
C34 H34 0.9300 .
C34 C35 1.378(4) .
C35 H35 0.9300 .
C35 C36 1.390(3) .
C36 H36 0.9300 .
C37 C38 1.399(3) .
C37 C42 1.405(3) .
C38 H38 0.9300 .
C38 C39 1.385(3) .
C39 H39 0.9300 .
C39 C40 1.388(4) .
C40 H40 0.9300 .
C40 C41 1.369(4) .
C41 H41 0.9300 .
C41 C42 1.384(3) .
C42 H42 0.9300 .
C43 C44 1.394(3) .
C43 C48 1.398(3) .
C44 H44 0.9300 .
C44 C45 1.388(3) .
C45 H45 0.9300 .
C45 C46 1.378(3) .
C46 H46 0.9300 .
C46 C47 1.386(3) .
C47 H47 0.9300 .
C47 C48 1.386(3) .
C48 H48 0.9300 .
C49 C50 1.561(3) .
C49 C51 1.511(3) .
C49 C52 1.510(3) .
C50 C53 1.510(3) .
C50 C54 1.525(4) .
C51 H51A 0.9600 .
C51 H51B 0.9600 .
C51 H51C 0.9600 .
C52 H52A 0.9600 .
C52 H52B 0.9600 .
C52 H52C 0.9600 .
C53 H53A 0.9600 .
C53 H53B 0.9600 .
C53 H53C 0.9600 .
C54 H54A 0.9600 .
C54 H54B 0.9600 .
C54 H54C 0.9600 .
C55 H55A 0.9600 .
C55 H55B 0.9600 .
C55 H55C 0.9600 .
C55 C56 1.546(5) .
C56 H56A 0.9700 .
C56 H56B 0.9700 .
C56 C57 1.465(4) .
C57 C57 1.513(6) 3_666
C57 H57A 0.9700 .
C57 H57B 0.9700 .

loop_
_geom_torsion_atom_site_label_1
_geom_torsion_atom_site_label_2
_geom_torsion_atom_site_label_3
_geom_torsion_atom_site_label_4
_geom_torsion
_geom_torsion_site_symmetry_4
Mg1 O1 C49 C50 -175.41(16) .
Mg1 O1 C49 C51 63.2(3) .
Mg1 O1 C49 C52 -55.3(3) .
Mg1 O1 B1 O2 169.70(14) .
Mg1 O1 B1 N3 -11.2(2) .
Mg1 N1 C2 C1 164.32(16) .
Mg1 N1 C2 C3 -18.1(3) .
Mg1 N1 C6 C7 90.0(2) .
Mg1 N1 C6 C11 -91.0(2) .
Mg1 N2 C4 C3 16.0(3) .
Mg1 N2 C4 C5 -165.41(15) .
Mg1 N2 C18 C19 -91.1(2) .
Mg1 N2 C18 C23 87.7(2) .
Mg1 C30 C31 C32 59.6(2) .
Mg1 C30 C31 C36 -116.90(16) .
Mg1 C30 C37 C38 72.99(19) .
Mg1 C30 C37 C42 -109.53(18) .
O1 C49 C50 O2 26.5(2) .
O1 C49 C50 C53 143.3(2) .
O1 C49 C50 C54 -88.2(2) .
N1 C2 C3 C4 -18.1(4) .
N1 C6 C7 C8 177.55(17) .
N1 C6 C7 C12 -1.2(3) .
N1 C6 C11 C10 -179.02(17) .
N1 C6 C11 C15 0.1(3) .
N2 C18 C19 C20 177.43(17) .
N2 C18 C19 C24 -4.1(3) .
N2 C18 C23 C22 -177.29(17) .
N2 C18 C23 C27 3.3(3) .
N3 C30 C31 C32 170.59(16) .
N3 C30 C31 C36 -5.9(2) .
N3 C30 C37 C38 -34.6(2) .
N3 C30 C37 C42 142.88(18) .
N3 C43 C44 C45 -178.56(19) .
N3 C43 C48 C47 177.16(19) .
C1 C2 C3 C4 159.7(2) .
C2 N1 C6 C7 -96.1(2) .
C2 N1 C6 C11 82.9(2) .
C2 C3 C4 N2 19.8(4) .
C2 C3 C4 C5 -158.9(2) .
C4 N2 C18 C19 92.8(2) .
C4 N2 C18 C23 -88.5(2) .
C6 N1 C2 C1 -10.6(3) .
C6 N1 C2 C3 166.98(19) .
C6 C7 C8 C9 1.4(3) .
C6 C7 C12 C13 81.1(2) .
C6 C7 C12 C14 -154.72(19) .
C6 C11 C15 C16 -128.5(2) .
C6 C11 C15 C17 108.6(2) .
C7 C6 C11 C10 -0.1(3) .
C7 C6 C11 C15 179.01(18) .
C7 C8 C9 C10 0.1(3) .
C8 C7 C12 C13 -97.6(2) .
C8 C7 C12 C14 26.6(3) .
C8 C9 C10 C11 -1.7(3) .
C9 C10 C11 C6 1.7(3) .
C9 C10 C11 C15 -177.46(19) .
C10 C11 C15 C16 50.6(3) .
C10 C11 C15 C17 -72.4(2) .
C11 C6 C7 C8 -1.4(3) .
C11 C6 C7 C12 179.82(18) .
C12 C7 C8 C9 -179.8(2) .
C18 N2 C4 C3 -167.33(19) .
C18 N2 C4 C5 11.3(3) .
C18 C19 C20 C21 0.0(3) .
C18 C19 C24 C25 -113.8(2) .
C18 C19 C24 C26 123.5(2) .
C18 C23 C27 C28 124.4(2) .
C18 C23 C27 C29 -113.0(2) .
C19 C18 C23 C22 1.4(3) .
C19 C18 C23 C27 -178.02(17) .
C19 C20 C21 C22 1.2(3) .
C20 C19 C24 C25 64.7(3) .
C20 C19 C24 C26 -58.0(3) .
C20 C21 C22 C23 -1.1(3) .
C21 C22 C23 C18 -0.2(3) .
C21 C22 C23 C27 179.24(19) .
C22 C23 C27 C28 -55.0(2) .
C22 C23 C27 C29 67.5(2) .
C23 C18 C19 C20 -1.3(3) .
C23 C18 C19 C24 177.16(17) .
C24 C19 C20 C21 -178.54(19) .
C30 N3 C43 C44 165.56(18) .
C30 N3 C43 C48 -11.8(3) .
C30 N3 B1 Mg1 -26.83(14) .
C30 N3 B1 O1 -18.8(3) .
C30 N3 B1 O2 160.1(2) .
C30 C31 C32 C33 -178.84(18) .
C30 C31 C36 C35 178.48(17) .
C30 C37 C38 C39 175.94(19) .
C30 C37 C42 C41 -175.8(2) .
C31 C30 C37 C38 -164.81(17) .
C31 C30 C37 C42 12.7(3) .
C31 C32 C33 C34 0.9(3) .
C32 C31 C36 C35 1.8(3) .
C32 C33 C34 C35 0.8(3) .
C33 C34 C35 C36 -1.1(3) .
C34 C35 C36 C31 -0.2(3) .
C36 C31 C32 C33 -2.1(3) .
C37 C30 C31 C32 -58.9(2) .
C37 C30 C31 C36 124.6(2) .
C37 C38 C39 C40 0.1(4) .
C38 C37 C42 C41 1.7(3) .
C38 C39 C40 C41 1.6(4) .
C39 C40 C41 C42 -1.6(4) .
C40 C41 C42 C37 -0.1(4) .
C42 C37 C38 C39 -1.7(3) .
C43 N3 C30 Mg1 -159.50(14) .
C43 N3 C30 C31 83.5(2) .
C43 N3 C30 C37 -50.4(2) .
C43 N3 B1 Mg1 168.26(17) .
C43 N3 B1 O1 176.31(18) .
C43 N3 B1 O2 -4.8(3) .
C43 C44 C45 C46 1.9(3) .
C44 C43 C48 C47 -0.3(3) .
C44 C45 C46 C47 -1.3(3) .
C45 C46 C47 C48 -0.1(3) .
C46 C47 C48 C43 0.9(3) .
C48 C43 C44 C45 -1.1(3) .
C49 O1 B1 Mg1 -164.86(17) .
C49 O1 B1 O2 4.8(2) .
C49 O1 B1 N3 -176.10(18) .
C50 O2 B1 Mg1 30.8(4) .
C50 O2 B1 O1 13.5(2) .
C50 O2 B1 N3 -165.5(2) .
C51 C49 C50 O2 144.31(18) .
C51 C49 C50 C53 -98.9(3) .
C51 C49 C50 C54 29.7(2) .
C52 C49 C50 O2 -89.2(2) .
C52 C49 C50 C53 27.6(3) .
C52 C49 C50 C54 156.13(19) .
B1 O1 C49 C50 -19.3(2) .
B1 O1 C49 C51 -140.74(18) .
B1 O1 C49 C52 100.80(18) .
B1 O2 C50 C49 -25.0(2) .
B1 O2 C50 C53 -146.5(2) .
B1 O2 C50 C54 94.6(2) .
B1 N3 C30 Mg1 35.29(19) .
B1 N3 C30 C31 -81.7(2) .
B1 N3 C30 C37 144.44(17) .
B1 N3 C43 C44 -30.1(3) .
B1 N3 C43 C48 152.5(2) .
C55 C56 C57 C57 -178.2(3) 3_666
